data_2201425
loop_
_publ_author_name
'\'Alvarez-R\'ua, Carmen'
'Garc\'ia-Granda, Santiago'
'Ballesteros, Alfredo'
'Francisco Gonz\'alez-Bobes'
'Gonz\'alez, Jos\'e M.'

_publ_section_title
;
 Bis(pyridine)iodonium(I) tetrafluoroborate
;
_journal_issue 12
_journal_name_full 'Acta Crystallographica Section E'
_journal_page_first o1381
_journal_page_last o1383
_journal_paper_doi 10.1107/S1600536802020639
_journal_volume 58
_journal_year 2002
_chemical_formula_iupac 'C10 H10 I N2 1+, B F4 1-'
_chemical_formula_moiety 'C10 H10 I N2 1+, B F4 1-'
_chemical_formula_sum 'C10 H10 B F4 I N2'
_chemical_formula_weight 371.91
_chemical_name_systematic ?
_space_group_IT_number 14
_symmetry_cell_setting monoclinic
_symmetry_space_group_name_Hall '-P 2ybc'
_symmetry_space_group_name_H-M 'P 1 21/c 1'
_atom_sites_solution_hydrogens geom
_atom_sites_solution_primary direct
_atom_sites_solution_secondary difmap
_audit_creation_method SHELXL-97
_cell_angle_alpha 90.00
_cell_angle_beta 115.1760(16)
_cell_angle_gamma 90.00
_cell_formula_units_Z 8
_cell_length_a 12.1840(4)
_cell_length_b 15.7830(4)
_cell_length_c 14.8550(3)
_cell_measurement_reflns_used 5040
_cell_measurement_temperature 120(2)
_cell_measurement_theta_max 70.0
_cell_measurement_theta_min 2.0
_cell_volume 2585.25(12)
_computing_cell_refinement 'HKL SCALEPACK (Otwinowski & Minor, 1997)'
_computing_data_collection 'COLLECT (Nonius, 1997-2000)'
_computing_data_reduction
;
HKL DENZO (Otwinowski & Minor, 1997) and SCALEPACK
;
_computing_molecular_graphics 'PLATON (Spek, 2001)'
_computing_publication_material SHELXL97
_computing_structure_refinement 'SHELXL97 (Sheldrick, 1997)'
_computing_structure_solution 'SIR92 (Altomare et al., 1994)'
_diffrn_ambient_temperature 120(2)
_diffrn_detector_area_resol_mean 9
_diffrn_measured_fraction_theta_full 0.986
_diffrn_measured_fraction_theta_max 0.986
_diffrn_measurement_device '95mm CCD camera on \k-goniostat'
_diffrn_measurement_device_type 'Nonius KappaCCD'
_diffrn_measurement_method '\f and \w'
_diffrn_radiation_monochromator 'horizontally mounted graphite crystal'
_diffrn_radiation_source 'fine-focus sealed tube'
_diffrn_radiation_type CuK\a
_diffrn_radiation_wavelength 1.5418
_diffrn_reflns_av_R_equivalents 0.0292
_diffrn_reflns_av_sigmaI/netI 0.0428
_diffrn_reflns_limit_h_max 13
_diffrn_reflns_limit_h_min -14
_diffrn_reflns_limit_k_max 19
_diffrn_reflns_limit_k_min 0
_diffrn_reflns_limit_l_max 18
_diffrn_reflns_limit_l_min 0
_diffrn_reflns_number 9437
_diffrn_reflns_theta_full 69.80
_diffrn_reflns_theta_max 69.80
_diffrn_reflns_theta_min 4.32
_diffrn_standards_number 0
_exptl_absorpt_coefficient_mu 19.800
_exptl_absorpt_correction_T_max 0.673
_exptl_absorpt_correction_T_min 0.416
_exptl_absorpt_correction_type empirical
_exptl_absorpt_process_details '(XABS2 (Parkin et al., 1995)'
_exptl_crystal_colour colourless
_exptl_crystal_density_diffrn 1.911
_exptl_crystal_density_method 'not measured'
_exptl_crystal_description plate
_exptl_crystal_F_000 1424
_exptl_crystal_size_max 0.10
_exptl_crystal_size_mid 0.05
_exptl_crystal_size_min 0.02
_refine_diff_density_max 0.970
_refine_diff_density_min -1.354
_refine_ls_extinction_method none
_refine_ls_goodness_of_fit_ref 1.100
_refine_ls_hydrogen_treatment constr
_refine_ls_matrix_type full
_refine_ls_number_parameters 328
_refine_ls_number_reflns 4821
_refine_ls_number_restraints 0
_refine_ls_restrained_S_all 1.100
_refine_ls_R_factor_all 0.0551
_refine_ls_R_factor_gt 0.0359
_refine_ls_shift/su_max 0.001
_refine_ls_shift/su_mean 0.000
_refine_ls_structure_factor_coef Fsqd
_refine_ls_weighting_details 'calc w = 1/[\s^2^(Fo^2^)+(0.0731P)^2^] where P = (Fo^2^+2Fc^2^)/3'
_refine_ls_weighting_scheme calc
_refine_ls_wR_factor_gt 0.1121
_refine_ls_wR_factor_ref 0.1414
_reflns_number_gt 3369
_reflns_number_total 4821
_reflns_threshold_expression I>2\s(I)
_cod_data_source_file cm6022.cif
_cod_data_source_block I
_cod_original_sg_symbol_H-M 'P 21/c'
_cod_database_code 2201425
_cod_database_fobs_code 2201425

loop_
_symmetry_equiv_pos_as_xyz
'x, y, z'
'-x, y+1/2, -z+1/2'
'-x, -y, -z'
'x, -y-1/2, z-1/2'

loop_
_atom_site_label
_atom_site_fract_x
_atom_site_fract_y
_atom_site_fract_z
_atom_site_U_iso_or_equiv
_atom_site_adp_type
_atom_site_calc_flag
_atom_site_refinement_flags
_atom_site_occupancy
_atom_site_disorder_assembly
_atom_site_disorder_group
_atom_site_type_symbol
I1 0.48947(3) 0.746188(15) 0.99242(2) 0.02600(16) Uani d . 1 . . I
N11 0.3524(3) 0.8515(2) 0.9311(2) 0.0297(8) Uani d . 1 . . N
C111 0.2506(4) 0.8382(3) 0.8464(3) 0.0350(10) Uani d . 1 . . C
H111 0.2378 0.7844 0.8150 0.042 Uiso calc R 1 . . H
C112 0.1662(4) 0.9005(3) 0.8052(3) 0.0342(10) Uani d . 1 . . C
H112 0.0955 0.8905 0.7455 0.041 Uiso calc R 1 . . H
C113 0.1858(4) 0.9788(3) 0.8522(4) 0.0372(12) Uani d . 1 . . C
H113 0.1287 1.0233 0.8247 0.045 Uiso calc R 1 . . H
C114 0.2879(5) 0.9913(3) 0.9385(4) 0.0372(14) Uani d . 1 . . C
H114 0.3020 1.0443 0.9718 0.045 Uiso calc R 1 . . H
C115 0.3694(4) 0.9267(2) 0.9763(3) 0.0323(10) Uani d . 1 . . C
H115 0.4400 0.9355 1.0363 0.039 Uiso calc R 1 . . H
N12 0.6210(3) 0.6369(2) 1.0501(2) 0.0282(8) Uani d . 1 . . N
C121 0.7132(4) 0.6395(3) 1.1410(3) 0.0366(11) Uani d . 1 . . C
H121 0.7255 0.6888 1.1807 0.044 Uiso calc R 1 . . H
C122 0.7903(4) 0.5713(3) 1.1773(3) 0.0406(11) Uani d . 1 . . C
H122 0.8554 0.5739 1.2418 0.049 Uiso calc R 1 . . H
C123 0.7733(5) 0.5002(3) 1.1207(4) 0.0393(14) Uani d . 1 . . C
H123 0.8256 0.4527 1.1453 0.047 Uiso calc R 1 . . H
C124 0.6780(5) 0.4986(3) 1.0263(5) 0.0427(14) Uani d . 1 . . C
H124 0.6646 0.4499 0.9853 0.051 Uiso calc R 1 . . H
C125 0.6033(4) 0.5679(3) 0.9929(3) 0.0338(10) Uani d . 1 . . C
H125 0.5382 0.5669 0.9283 0.041 Uiso calc R 1 . . H
I2 0.0000 1.0000 0.0000 0.02495(17) Uani d S 1 . . I
N21 0.1203(3) 0.8844(2) 0.0503(2) 0.0284(8) Uani d . 1 . . N
C211 0.0888(4) 0.8147(2) -0.0061(3) 0.0344(10) Uani d . 1 . . C
H211 0.0168 0.8149 -0.0664 0.041 Uiso calc R 1 . . H
C212 0.1590(5) 0.7426(3) 0.0215(4) 0.0418(13) Uani d . 1 . . C
H212 0.1364 0.6936 -0.0195 0.050 Uiso calc R 1 . . H
C213 0.2638(6) 0.7425(3) 0.1109(5) 0.0400(14) Uani d . 1 . . C
H213 0.3130 0.6933 0.1324 0.048 Uiso calc R 1 . . H
C214 0.2941(4) 0.8154(3) 0.1671(4) 0.0408(11) Uani d . 1 . . C
H214 0.3655 0.8174 0.2278 0.049 Uiso calc R 1 . . H
C215 0.2203(4) 0.8852(3) 0.1349(3) 0.0323(10) Uani d . 1 . . C
H215 0.2413 0.9352 0.1741 0.039 Uiso calc R 1 . . H
I3 1.0000 0.5000 1.0000 0.02676(17) Uani d S 1 . . I
N31 0.8531(3) 0.5978(2) 0.9268(2) 0.0271(8) Uani d . 1 . . N
C311 0.7616(4) 0.5817(2) 0.8372(3) 0.0330(10) Uani d . 1 . . C
H311 0.7583 0.5282 0.8069 0.040 Uiso calc R 1 . . H
C312 0.6733(4) 0.6406(3) 0.7886(3) 0.0359(10) Uani d . 1 . . C
H312 0.6096 0.6281 0.7254 0.043 Uiso calc R 1 . . H
C313 0.6784(4) 0.7187(3) 0.8330(3) 0.0359(11) Uani d . 1 . . C
H313 0.6189 0.7608 0.8007 0.043 Uiso calc R 1 . . H
C314 0.7720(5) 0.7339(3) 0.9257(4) 0.0316(11) Uani d . 1 . . C
H314 0.7767 0.7865 0.9580 0.038 Uiso calc R 1 . . H
C315 0.8578(4) 0.6730(2) 0.9704(3) 0.0288(9) Uani d . 1 . . C
H315 0.9220 0.6842 1.0338 0.035 Uiso calc R 1 . . H
B1 0.4621(5) 0.0538(3) 0.2261(4) 0.0306(11) Uani d . 1 . . B
F11 0.5145(3) 0.11642(19) 0.2961(2) 0.0702(9) Uani d . 1 . . F
F12 0.4461(3) -0.01702(19) 0.2743(2) 0.0544(8) Uani d . 1 . . F
F13 0.5358(3) 0.0324(2) 0.1810(2) 0.0578(8) Uani d . 1 . . F
F14 0.3494(2) 0.08063(15) 0.15621(19) 0.0484(7) Uani d . 1 . . F
B2 0.9565(4) 0.7012(3) 0.7202(4) 0.0319(11) Uani d . 1 . . B
F21 0.9342(3) 0.75717(19) 0.7808(2) 0.0602(10) Uani d . 1 . . F
F22 1.0299(3) 0.73925(19) 0.6826(2) 0.0564(9) Uani d . 1 . . F
F23 0.8474(2) 0.67767(15) 0.64236(19) 0.0494(7) Uani d . 1 . . F
F24 1.0139(3) 0.6311(2) 0.7756(3) 0.0896(13) Uani d . 1 . . F

loop_
_atom_site_aniso_label
_atom_site_aniso_U_11
_atom_site_aniso_U_22
_atom_site_aniso_U_33
_atom_site_aniso_U_12
_atom_site_aniso_U_13
_atom_site_aniso_U_23
I1 0.0263(2) 0.0230(2) 0.0318(3) 0.00292(10) 0.01534(18) 0.00357(10)
N11 0.030(2) 0.0277(18) 0.031(2) 0.0015(15) 0.0133(17) 0.0033(15)
C111 0.039(3) 0.025(2) 0.046(3) 0.0004(18) 0.022(2) 0.0035(18)
C112 0.034(2) 0.033(2) 0.036(2) 0.0024(19) 0.015(2) 0.0082(19)
C113 0.047(3) 0.028(2) 0.048(3) 0.014(2) 0.032(3) 0.014(2)
C114 0.049(4) 0.028(2) 0.044(3) -0.001(2) 0.029(3) -0.003(2)
C115 0.037(3) 0.027(2) 0.035(2) -0.0025(18) 0.017(2) -0.0034(18)
N12 0.0255(19) 0.0309(18) 0.031(2) 0.0033(14) 0.0153(17) 0.0053(15)
C121 0.030(3) 0.043(3) 0.035(3) 0.0004(19) 0.012(2) 0.004(2)
C122 0.028(3) 0.056(3) 0.035(3) 0.008(2) 0.011(2) 0.012(2)
C123 0.036(3) 0.041(3) 0.046(4) 0.014(2) 0.022(3) 0.016(2)
C124 0.048(3) 0.026(3) 0.066(4) 0.0003(19) 0.036(3) 0.001(2)
C125 0.041(3) 0.030(2) 0.037(2) 0.0005(19) 0.024(2) -0.0009(19)
I2 0.0243(3) 0.0219(3) 0.0307(3) 0.00227(13) 0.0138(2) 0.00343(13)
N21 0.0292(19) 0.0260(18) 0.0314(19) 0.0035(14) 0.0143(17) 0.0025(14)
C211 0.042(3) 0.030(2) 0.040(3) 0.0010(19) 0.025(2) 0.0023(19)
C212 0.054(4) 0.024(2) 0.062(4) 0.000(2) 0.039(3) 0.001(2)
C213 0.044(4) 0.036(3) 0.049(4) 0.016(2) 0.029(3) 0.018(2)
C214 0.027(2) 0.050(3) 0.044(3) 0.009(2) 0.014(2) 0.014(2)
C215 0.028(2) 0.034(2) 0.033(2) 0.0008(18) 0.011(2) 0.0033(19)
I3 0.0303(3) 0.0201(3) 0.0354(3) 0.00309(13) 0.0194(2) 0.00236(14)
N31 0.0272(19) 0.0247(17) 0.0325(19) 0.0008(14) 0.0156(16) 0.0014(14)
C311 0.043(3) 0.021(2) 0.040(3) -0.0005(18) 0.022(2) -0.0025(18)
C312 0.039(3) 0.032(2) 0.036(3) 0.0007(19) 0.015(2) 0.0019(19)
C313 0.042(3) 0.024(2) 0.051(3) 0.0056(19) 0.029(2) 0.009(2)
C314 0.036(3) 0.022(2) 0.042(3) -0.001(2) 0.022(3) -0.005(2)
C315 0.028(2) 0.024(2) 0.037(2) -0.0017(16) 0.016(2) -0.0049(17)
B1 0.027(3) 0.028(2) 0.033(3) 0.000(2) 0.010(2) -0.004(2)
F11 0.0448(18) 0.0604(19) 0.081(2) -0.0066(14) 0.0031(16) -0.0388(17)
F12 0.0363(16) 0.0642(18) 0.055(2) -0.0010(14) 0.0115(15) 0.0269(15)
F13 0.062(2) 0.066(2) 0.064(2) 0.0072(16) 0.0450(18) 0.0054(16)
F14 0.0491(17) 0.0326(13) 0.0497(16) 0.0064(11) 0.0077(14) 0.0032(12)
B2 0.027(3) 0.025(2) 0.032(3) -0.004(2) 0.002(2) 0.000(2)
F21 0.041(2) 0.093(3) 0.0428(19) 0.0010(15) 0.0145(16) -0.0233(15)
F22 0.050(2) 0.074(2) 0.054(2) -0.0109(14) 0.0304(18) -0.0020(14)
F23 0.0445(16) 0.0327(14) 0.0502(16) -0.0044(11) 0.0001(13) -0.0021(11)
F24 0.063(2) 0.0459(19) 0.101(3) -0.0005(14) -0.0212(19) 0.0309(18)

loop_
_atom_type_symbol
_atom_type_description
_atom_type_scat_dispersion_real
_atom_type_scat_dispersion_imag
_atom_type_scat_source
C C 0.0181 0.0091 'International Tables Vol C Tables 4.2.6.8 and 6.1.1.4'
H H 0.0000 0.0000 'International Tables Vol C Tables 4.2.6.8 and 6.1.1.4'
N N 0.0311 0.0180 'International Tables Vol C Tables 4.2.6.8 and 6.1.1.4'
B B 0.0090 0.0039 'International Tables Vol C Tables 4.2.6.8 and 6.1.1.4'
F F 0.0727 0.0534 'International Tables Vol C Tables 4.2.6.8 and 6.1.1.4'
I I -0.3257 6.8362 'International Tables Vol C Tables 4.2.6.8 and 6.1.1.4'

loop_
_geom_angle_atom_site_label_1
_geom_angle_atom_site_label_2
_geom_angle_atom_site_label_3
_geom_angle_site_symmetry_1
_geom_angle_site_symmetry_3
_geom_angle
_geom_angle_publ_flag
N11 I1 N12 . . 177.66(12) yes
C115 N11 C111 . . 119.2(4) ?
C115 N11 I1 . . 121.5(3) ?
C111 N11 I1 . . 119.3(3) ?
N11 C111 C112 . . 121.5(4) ?
N11 C111 H111 . . 119.2 ?
C112 C111 H111 . . 119.2 ?
C111 C112 C113 . . 118.6(4) ?
C111 C112 H112 . . 120.7 ?
C113 C112 H112 . . 120.7 ?
C114 C113 C112 . . 119.5(4) ?
C114 C113 H113 . . 120.2 ?
C112 C113 H113 . . 120.2 ?
C115 C114 C113 . . 119.3(4) ?
C115 C114 H114 . . 120.3 ?
C113 C114 H114 . . 120.3 ?
N11 C115 C114 . . 121.8(4) ?
N11 C115 H115 . . 119.1 ?
C114 C115 H115 . . 119.1 ?
C125 N12 C121 . . 120.2(4) ?
C125 N12 I1 . . 118.9(3) ?
C121 N12 I1 . . 120.9(3) ?
N12 C121 C122 . . 120.7(4) ?
N12 C121 H121 . . 119.7 ?
C122 C121 H121 . . 119.7 ?
C123 C122 C121 . . 120.1(5) ?
C123 C122 H122 . . 120.0 ?
C121 C122 H122 . . 120.0 ?
C122 C123 C124 . . 118.7(4) ?
C122 C123 H123 . . 120.7 ?
C124 C123 H123 . . 120.7 ?
C125 C124 C123 . . 119.4(5) ?
C125 C124 H124 . . 120.3 ?
C123 C124 H124 . . 120.3 ?
N12 C125 C124 . . 121.0(4) ?
N12 C125 H125 . . 119.5 ?
C124 C125 H125 . . 119.5 ?
N21 I2 N21 3_575 . 180.0 yes
C215 N21 C211 . . 120.3(4) ?
C215 N21 I2 . . 120.7(3) ?
C211 N21 I2 . . 119.0(3) ?
N21 C211 C212 . . 121.1(4) ?
N21 C211 H211 . . 119.4 ?
C212 C211 H211 . . 119.4 ?
C211 C212 C213 . . 119.1(5) ?
C211 C212 H212 . . 120.5 ?
C213 C212 H212 . . 120.5 ?
C214 C213 C212 . . 118.5(4) ?
C214 C213 H213 . . 120.8 ?
C212 C213 H213 . . 120.8 ?
C215 C214 C213 . . 119.4(5) ?
C215 C214 H214 . . 120.3 ?
C213 C214 H214 . . 120.3 ?
N21 C215 C214 . . 121.6(4) ?
N21 C215 H215 . . 119.2 ?
C214 C215 H215 . . 119.2 ?
N31 I3 N31 . 3_767 180.0 yes
C315 N31 C311 . . 119.4(3) ?
C315 N31 I3 . . 120.6(3) ?
C311 N31 I3 . . 119.9(3) ?
N31 C311 C312 . . 121.7(4) ?
N31 C311 H311 . . 119.1 ?
C312 C311 H311 . . 119.1 ?
C311 C312 C313 . . 119.0(4) ?
C311 C312 H312 . . 120.5 ?
C313 C312 H312 . . 120.5 ?
C314 C313 C312 . . 118.6(4) ?
C314 C313 H313 . . 120.7 ?
C312 C313 H313 . . 120.7 ?
C315 C314 C313 . . 119.9(4) ?
C315 C314 H314 . . 120.1 ?
C313 C314 H314 . . 120.1 ?
N31 C315 C314 . . 121.4(4) ?
N31 C315 H315 . . 119.3 ?
C314 C315 H315 . . 119.3 ?
F13 B1 F11 . . 110.9(4) ?
F13 B1 F12 . . 108.6(4) ?
F11 B1 F12 . . 108.1(4) ?
F13 B1 F14 . . 110.8(4) ?
F11 B1 F14 . . 109.8(4) ?
F12 B1 F14 . . 108.7(4) ?
F21 B2 F22 . . 109.3(4) ?
F21 B2 F24 . . 108.5(4) ?
F22 B2 F24 . . 109.9(4) ?
F21 B2 F23 . . 109.4(4) ?
F22 B2 F23 . . 109.6(4) ?
F24 B2 F23 . . 110.2(4) ?

loop_
_geom_bond_atom_site_label_1
_geom_bond_atom_site_label_2
_geom_bond_site_symmetry_2
_geom_bond_distance
_geom_bond_publ_flag
I1 N11 . 2.255(3) yes
I1 N12 . 2.261(3) yes
N11 C115 . 1.336(5) ?
N11 C111 . 1.355(6) ?
C111 C112 . 1.365(6) ?
C111 H111 . 0.9500 ?
C112 C113 . 1.389(6) ?
C112 H112 . 0.9500 ?
C113 C114 . 1.369(7) ?
C113 H113 . 0.9500 ?
C114 C115 . 1.365(6) ?
C114 H114 . 0.9500 ?
C115 H115 . 0.9500 ?
N12 C125 . 1.340(5) ?
N12 C121 . 1.341(5) ?
C121 C122 . 1.378(6) ?
C121 H121 . 0.9500 ?
C122 C123 . 1.365(7) ?
C122 H122 . 0.9500 ?
C123 C124 . 1.388(8) ?
C123 H123 . 0.9500 ?
C124 C125 . 1.374(6) ?
C124 H124 . 0.9500 ?
C125 H125 . 0.9500 ?
I2 N21 3_575 2.260(3) yes
I2 N21 . 2.260(3) yes
N21 C215 . 1.327(5) ?
N21 C211 . 1.337(5) ?
C211 C212 . 1.376(6) ?
C211 H211 . 0.9500 ?
C212 C213 . 1.397(9) ?
C212 H212 . 0.9500 ?
C213 C214 . 1.377(7) ?
C213 H213 . 0.9500 ?
C214 C215 . 1.373(6) ?
C214 H214 . 0.9500 ?
C215 H215 . 0.9500 ?
I3 N31 . 2.261(3) yes
I3 N31 3_767 2.261(3) yes
N31 C315 . 1.342(5) ?
N31 C311 . 1.348(5) ?
C311 C312 . 1.372(6) ?
C311 H311 . 0.9500 ?
C312 C313 . 1.387(6) ?
C312 H312 . 0.9500 ?
C313 C314 . 1.384(7) ?
C313 H313 . 0.9500 ?
C314 C315 . 1.365(6) ?
C314 H314 . 0.9500 ?
C315 H315 . 0.9500 ?
B1 F13 . 1.372(5) ?
B1 F11 . 1.379(5) ?
B1 F12 . 1.385(5) ?
B1 F14 . 1.389(5) ?
B2 F21 . 1.369(6) ?
B2 F22 . 1.378(6) ?
B2 F24 . 1.378(5) ?
B2 F23 . 1.390(5) ?

loop_
_geom_torsion_atom_site_label_1
_geom_torsion_atom_site_label_2
_geom_torsion_atom_site_label_3
_geom_torsion_atom_site_label_4
_geom_torsion
_geom_torsion_publ_flag
C115 N11 C111 C112 1.2(6) ?
I1 N11 C111 C112 -178.6(3) ?
N11 C111 C112 C113 -0.4(6) ?
C111 C112 C113 C114 -0.5(7) ?
C112 C113 C114 C115 0.6(8) ?
C111 N11 C115 C114 -1.1(6) ?
I1 N11 C115 C114 178.7(4) yes
C113 C114 C115 N11 0.2(7) ?
C125 N12 C121 C122 -0.6(6) ?
I1 N12 C121 C122 177.5(3) ?
N12 C121 C122 C123 0.0(7) ?
C121 C122 C123 C124 0.5(7) ?
C122 C123 C124 C125 -0.5(8) ?
C121 N12 C125 C124 0.7(6) ?
I1 N12 C125 C124 -177.4(3) yes
C123 C124 C125 N12 -0.1(7) ?
C215 N21 C211 C212 -0.2(6) ?
I2 N21 C211 C212 -179.8(3) ?
N21 C211 C212 C213 0.8(7) ?
C211 C212 C213 C214 -1.2(7) ?
C212 C213 C214 C215 0.9(7) ?
C211 N21 C215 C214 -0.1(6) ?
I2 N21 C215 C214 179.5(3) yes
C213 C214 C215 N21 -0.3(7) ?
C315 N31 C311 C312 0.6(6) ?
I3 N31 C311 C312 -177.5(3) ?
N31 C311 C312 C313 0.0(6) ?
C311 C312 C313 C314 -0.7(6) ?
C312 C313 C314 C315 1.0(7) ?
C311 N31 C315 C314 -0.3(6) ?
I3 N31 C315 C314 177.7(3) yes
C313 C314 C315 N31 -0.5(7) ?
